data_2020850
loop_
_publ_author_name
'Bhat, Satish S.'
'Revankar, Vidyanand K.'
'Shivalingegowda, Naveen'
'Lokanath, N. K.'

_publ_section_title
;
 A fluorophore-labelled copper complex: crystal structure, hybrid cyclic
 water--perchlorate cluster and biological properties
;
_journal_coeditor_code SK3665
_journal_issue 9
_journal_name_full 'Acta Crystallographica Section C'
_journal_page_first
;
;
_journal_paper_doi 10.1107/S2053229617011639
_journal_volume 73
_journal_year 2017
_chemical_formula_iupac '[Cu (Cl O4) (C22 H12 N4 O1) (C3 H7 N1 O1)2 (H2 O1)] Cl O4, H2 O'
_chemical_formula_moiety 'C28 H28 Cl Cu N6 O8 +, Cl O4 -, H2 O'
_chemical_formula_sum 'C28 H30 Cl2 Cu N6 O13'
_chemical_formula_weight 793.02
_chemical_name_systematic
'Aquabis(dimethylformamide-\k<i>O</i>)(perchlorato-\k<i>O</i>)[2-(quinolin-2-yl)-1,3-oxazolo[4,5-<i>f</i>][1,10]phenanthroline]copper(II) perchlorate monohydrate'
_space_group_crystal_system monoclinic
_space_group_IT_number 15
_space_group_name_Hall '-C 2yc'
_space_group_name_H-M_alt 'C 1 2/c 1'
_symmetry_space_group_name_Hall '-C 2yc'
_symmetry_space_group_name_H-M 'C 1 2/c 1'
_atom_sites_solution_hydrogens mixed
_audit_creation_method
;
Olex2 1.2-dev
(compiled 2017.07.04 svn.r3433 for OlexSys, GUI svn.r5356)
;
_cell_angle_alpha 90
_cell_angle_beta 100.716(2)
_cell_angle_gamma 90
_cell_formula_units_Z 8
_cell_length_a 48.675(3)
_cell_length_b 8.3750(5)
_cell_length_c 16.3155(9)
_cell_measurement_reflns_used 4790
_cell_measurement_temperature 173(2)
_cell_measurement_theta_max 64.531
_cell_measurement_theta_min 1.847
_cell_volume 6535.1(7)
_computing_cell_refinement
;
SMART (Bruker, 2010)
;
_computing_data_collection
;
SAINT (Bruker, 2010)
;
_computing_data_reduction
;
SAINT (Bruker, 2010)
;
_computing_molecular_graphics
;
<i>OLEX2</i> (Dolomanov <i>et al.</i>,  2009)
;
_computing_publication_material
;
<i>OLEX2</i> (Dolomanov <i>et al.</i>,  2009)
;
_computing_structure_refinement
;
SHELXL2014 (Sheldrick, 2015b)
;
_computing_structure_solution
;
SHELXT (Sheldrick, 2015a)
;
_diffrn_ambient_temperature 173(2)
_diffrn_measured_fraction_theta_full 0.985
_diffrn_measured_fraction_theta_max 0.985
_diffrn_measurement_device_type 'Bruker X8 Proteum'
_diffrn_measurement_method '\f and \w scans'
_diffrn_radiation_type CuK\a
_diffrn_radiation_wavelength 1.54178
_diffrn_reflns_av_R_equivalents 0.0707
_diffrn_reflns_limit_h_max 54
_diffrn_reflns_limit_h_min -56
_diffrn_reflns_limit_k_max 9
_diffrn_reflns_limit_k_min -9
_diffrn_reflns_limit_l_max 19
_diffrn_reflns_limit_l_min -15
_diffrn_reflns_number 29422
_diffrn_reflns_theta_full 64.531
_diffrn_reflns_theta_max 64.531
_diffrn_reflns_theta_min 5.362
_diffrn_standards_decay_% 0
_diffrn_standards_interval_count 0
_diffrn_standards_number 0
_exptl_absorpt_coefficient_mu 3.119
_exptl_absorpt_correction_T_max 0.505
_exptl_absorpt_correction_T_min 0.482
_exptl_absorpt_correction_type multi-scan
_exptl_absorpt_process_details
;
(SADABS; Bruker, 2010)
;
_exptl_crystal_colour green
_exptl_crystal_density_diffrn 1.612
_exptl_crystal_description rectangle
_exptl_crystal_F_000 3256
_exptl_crystal_size_max 0.28
_exptl_crystal_size_mid 0.22
_exptl_crystal_size_min 0.17
_refine_diff_density_max 0.773
_refine_diff_density_min -0.476
_refine_ls_extinction_method none
_refine_ls_goodness_of_fit_ref 1.021
_refine_ls_hydrogen_treatment constr
_refine_ls_matrix_type full
_refine_ls_number_parameters 504
_refine_ls_number_reflns 5417
_refine_ls_number_restraints 157
_refine_ls_restrained_S_all 1.076
_refine_ls_R_factor_all 0.0522
_refine_ls_R_factor_gt 0.0466
_refine_ls_shift/su_max 0.002
_refine_ls_shift/su_mean 0.000
_refine_ls_structure_factor_coef Fsqd
_refine_ls_weighting_details 'w=1/[\s^2^(Fo^2^)+(0.0731P)^2^+16.1488P] where P=(Fo^2^+2Fc^2^)/3'
_refine_ls_weighting_scheme calc
_refine_ls_wR_factor_gt 0.1268
_refine_ls_wR_factor_ref 0.1320
_reflns_number_gt 4790
_reflns_number_total 5417
_reflns_threshold_expression 'I > 2\s(I)'
_cod_data_source_file sk3665sup1.cif
_cod_data_source_block I
_cod_original_cell_volume 6535.1(6)
_cod_database_code 2020850
_shelx_space_group_comment
;
The symmetry employed for this shelxl refinement is uniquely defined
by the following loop, which should always be used as a source of
symmetry information in preference to the above space-group names.
They are only intended as comments.
;

loop_
_space_group_symop_operation_xyz
'x, y, z'
'-x, y, -z+1/2'
'x+1/2, y+1/2, z'
'-x+1/2, y+1/2, -z+1/2'
'-x, -y, -z'
'x, -y, z-1/2'
'-x+1/2, -y+1/2, -z'
'x+1/2, -y+1/2, z-1/2'

loop_
_atom_site_type_symbol
_atom_site_label
_atom_site_fract_x
_atom_site_fract_y
_atom_site_fract_z
_atom_site_U_iso_or_equiv
_atom_site_adp_type
_atom_site_calc_flag
_atom_site_occupancy
_atom_site_disorder_assembly
_atom_site_disorder_group
Cu Cu1 0.63808(2) 0.76800(5) 0.33515(3) 0.01822(15) Uani d 1 . .
O O2 0.67770(4) 0.8210(3) 0.37130(13) 0.0231(5) Uani d 1 . .
O O1 0.64467(4) 0.6953(3) 0.22641(13) 0.0232(5) Uani d 1 . .
O O3 0.54145(4) 1.1271(2) 0.48962(12) 0.0212(4) Uani d 1 . .
O O4 0.65005(5) 0.5336(3) 0.39334(14) 0.0283(5) Uani d 1 . .
H H4A 0.668680 0.514138 0.399543 0.042 Uiso d 1 . .
H H4B 0.641311 0.452483 0.362216 0.042 Uiso d 1 . .
N N2 0.59662(5) 0.7598(3) 0.29512(15) 0.0172(5) Uani d 1 . .
N N1 0.62665(5) 0.8758(3) 0.43273(14) 0.0187(5) Uani d 1 . .
N N4 0.51555(5) 1.0462(3) 0.36830(15) 0.0176(5) Uani d 1 . .
N N7 0.71619(5) 0.9632(3) 0.36123(16) 0.0231(6) Uani d 1 . .
N N5 0.49830(5) 1.2951(3) 0.53244(15) 0.0189(5) Uani d 1 . .
O O5 0.70583(5) 0.4386(3) 0.44686(19) 0.0468(7) Uani d 1 . .
H H5A 0.718900 0.438323 0.418626 0.070 Uiso d 1 . .
H H5B 0.706890 0.347375 0.470057 0.070 Uiso d 1 . .
N N6 0.66992(5) 0.5341(3) 0.15751(17) 0.0284(6) Uani d 1 . .
C C5 0.58248(5) 0.8501(3) 0.34240(17) 0.0164(6) Uani d 1 . .
C C6 0.59897(6) 0.9109(3) 0.41920(18) 0.0171(6) Uani d 1 . .
C C4 0.55404(5) 0.8880(3) 0.31771(17) 0.0171(6) Uani d 1 . .
C C1 0.58274(6) 0.7023(3) 0.22309(18) 0.0195(6) Uani d 1 . .
H H1 0.592133 0.636716 0.191453 0.023 Uiso calc 1 . .
C C26 0.68925(6) 0.9459(4) 0.35209(19) 0.0236(7) Uani d 1 . .
H H26 0.677914 1.030785 0.330107 0.028 Uiso calc 1 . .
C C3 0.54021(6) 0.8312(3) 0.23980(18) 0.0196(6) Uani d 1 . .
H H3 0.521589 0.857181 0.219960 0.024 Uiso calc 1 . .
C C11 0.55818(6) 1.0365(3) 0.44858(18) 0.0183(6) Uani d 1 . .
C C23 0.66611(6) 0.6122(4) 0.22322(19) 0.0234(7) Uani d 1 . .
H H23 0.679992 0.606736 0.270749 0.028 Uiso calc 1 . .
C C22 0.47685(6) 1.3819(3) 0.55422(19) 0.0209(6) Uani d 1 . .
C C7 0.58712(6) 1.0027(3) 0.47580(18) 0.0186(6) Uani d 1 . .
C C13 0.51640(6) 1.1273(3) 0.43692(19) 0.0208(6) Uani d 1 . .
C C12 0.54243(6) 0.9866(3) 0.37484(18) 0.0184(6) Uani d 1 . .
C C2 0.55461(6) 0.7368(4) 0.19342(19) 0.0212(6) Uani d 1 . .
H H2 0.545639 0.695999 0.142404 0.025 Uiso calc 1 . .
C C8 0.60458(6) 1.0527(4) 0.54982(19) 0.0246(7) Uani d 1 . .
H H8 0.597389 1.111196 0.589469 0.030 Uiso calc 1 . .
C C15 0.46711(6) 1.2196(4) 0.4050(2) 0.0227(6) Uani d 1 . .
H H15 0.464676 1.164073 0.354847 0.027 Uiso calc 1 . .
C C10 0.64288(6) 0.9274(4) 0.50227(19) 0.0228(6) Uani d 1 . .
H H10 0.661922 0.905087 0.511060 0.027 Uiso calc 1 . .
C C17 0.44993(6) 1.3887(4) 0.5025(2) 0.0242(7) Uani d 1 . .
C C14 0.49310(6) 1.2182(3) 0.46072(18) 0.0181(6) Uani d 1 . .
C C9 0.63232(6) 1.0138(4) 0.5625(2) 0.0263(7) Uani d 1 . .
H H9 0.644151 1.045097 0.611341 0.032 Uiso calc 1 . .
C C16 0.44565(6) 1.3050(4) 0.4270(2) 0.0269(7) Uani d 1 . .
H H16 0.428264 1.307446 0.391828 0.032 Uiso calc 1 . .
C C21 0.48177(7) 1.4658(4) 0.6303(2) 0.0278(7) Uani d 1 . .
H H21 0.499320 1.461098 0.664476 0.033 Uiso calc 1 . .
C C18 0.42873(7) 1.4798(4) 0.5304(2) 0.0339(8) Uani d 1 . .
H H18 0.410916 1.484971 0.497807 0.041 Uiso calc 1 . .
C C20 0.46102(8) 1.5540(4) 0.6545(2) 0.0364(9) Uani d 1 . .
H H20 0.464707 1.610582 0.704394 0.044 Uiso calc 1 . .
C C19 0.43436(8) 1.5600(4) 0.6050(3) 0.0396(9) Uani d 1 . .
H H19 0.420330 1.618773 0.622661 0.048 Uiso calc 1 . .
C C27 0.72853(8) 1.1103(4) 0.3384(2) 0.0389(8) Uani d 1 . .
H H27A 0.713995 1.185541 0.317883 0.058 Uiso calc 1 . .
H H27B 0.739200 1.088833 0.295681 0.058 Uiso calc 1 . .
H H27C 0.740586 1.153987 0.386435 0.058 Uiso calc 1 . .
C C24 0.64950(9) 0.5388(6) 0.0826(3) 0.0556(12) Uani d 1 . .
H H24A 0.632332 0.581308 0.094368 0.083 Uiso calc 1 . .
H H24B 0.646343 0.432703 0.060585 0.083 Uiso calc 1 . .
H H24C 0.656075 0.605475 0.042465 0.083 Uiso calc 1 . .
C C28 0.73515(7) 0.8364(5) 0.3937(3) 0.0517(11) Uani d 1 . .
H H28A 0.725217 0.755903 0.418378 0.078 Uiso calc 1 . .
H H28B 0.749954 0.878560 0.435268 0.078 Uiso calc 1 . .
H H28C 0.742904 0.790148 0.349225 0.078 Uiso calc 1 . .
C C25 0.69518(9) 0.4426(5) 0.1565(3) 0.0512(11) Uani d 1 . .
H H25A 0.707412 0.451478 0.209748 0.077 Uiso calc 1 . .
H H25B 0.704433 0.483256 0.113808 0.077 Uiso calc 1 . .
H H25C 0.690400 0.332488 0.145403 0.077 Uiso calc 1 . .
Cl Cl3 0.61575(2) 1.19401(9) 0.26661(5) 0.0271(2) Uani d 1 . .
O O32 0.62515(6) 1.2378(3) 0.35322(16) 0.0436(6) Uani d 1 . .
O O31 0.62935(5) 1.0488(3) 0.25143(15) 0.0358(6) Uani d 1 . .
O O33 0.62201(5) 1.3185(3) 0.21300(17) 0.0414(6) Uani d 1 . .
O O34 0.58625(5) 1.1691(4) 0.2537(2) 0.0533(8) Uani d 1 . .
Cl Cl2 0.72028(14) .0671(7) 0.6164(4) 0.0330(12) Uani d 0.6667 A 1
O O6 0.72004(11) .1404(8) 0.5356(3) 0.0508(14) Uani d 0.6667 A 1
O O7 0.74955(14) .0373(12) 0.6530(4) 0.0347(14) Uani d 0.6667 A 1
O O8 0.70409(11) -0.0720(6) 0.6185(4) 0.0594(13) Uani d 0.6667 A 1
O O9 0.71221(14) .1840(7) 0.6718(4) 0.0653(18) Uani d 0.6667 A 1
Cl Cl1 0.7185(2) .0605(13) 0.6059(8) 0.0297(19) Uani d 0.3333 B 2
O O10 0.7077(3) .1569(17) 0.5390(9) 0.075(3) Uani d 0.3333 B 2
O O11 0.7465(3) .040(3) 0.6321(12) 0.061(4) Uani d 0.3333 B 2
O O13 0.71045(14) -0.0957(9) 0.5766(6) 0.0345(16) Uani d 0.3333 B 2
O O12 0.7028(2) .1098(15) 0.6623(7) 0.062(3) Uani d 0.3333 B 2

loop_
_atom_site_aniso_label
_atom_site_aniso_U_11
_atom_site_aniso_U_22
_atom_site_aniso_U_33
_atom_site_aniso_U_12
_atom_site_aniso_U_13
_atom_site_aniso_U_23
Cu1 0.0134(2) 0.0240(3) 0.0190(3) 0.00191(15) 0.00771(17) -0.00228(17)
O2 0.0155(10) 0.0281(11) 0.0273(11) 0.0012(8) 0.0081(8) 0.0001(9)
O1 0.0179(10) 0.0317(11) 0.0217(11) 0.0055(8) 0.0081(8) -0.0015(9)
O3 0.0188(10) 0.0232(11) 0.0244(11) 0.0035(8) 0.0116(8) -0.0004(9)
O4 0.0319(12) 0.0250(11) 0.0287(12) 0.0029(9) 0.0075(9) 0.0020(9)
N2 0.0173(12) 0.0187(12) 0.0178(13) 0.0007(9) 0.0092(10) 0.0011(10)
N1 0.0174(12) 0.0224(12) 0.0177(13) -0.0008(9) 0.0070(10) 0.0009(10)
N4 0.0168(12) 0.0162(12) 0.0230(13) 0.0009(9) 0.0125(10) 0.0019(10)
N7 0.0224(13) 0.0245(13) 0.0244(14) -0.0028(10) 0.0091(10) -0.0018(11)
N5 0.0196(12) 0.0185(12) 0.0212(13) 0.0001(9) 0.0111(10) 0.0032(10)
O5 0.0396(15) 0.0463(16) 0.0588(18) 0.0157(12) 0.0204(13) 0.0135(13)
N6 0.0282(14) 0.0332(15) 0.0278(15) 0.0035(11) 0.0152(12) -0.0062(12)
C5 0.0171(13) 0.0164(14) 0.0177(14) -0.0015(11) 0.0086(11) 0.0019(11)
C6 0.0164(13) 0.0182(14) 0.0188(15) -0.0014(11) 0.0086(11) 0.0016(12)
C4 0.0168(13) 0.0167(14) 0.0206(15) -0.0028(11) 0.0110(11) 0.0036(11)
C1 0.0210(14) 0.0215(15) 0.0185(15) -0.0017(11) 0.0103(12) -0.0013(12)
C26 0.0235(16) 0.0230(16) 0.0244(17) 0.0019(12) 0.0046(12) -0.0025(13)
C3 0.0154(13) 0.0228(15) 0.0227(16) -0.0017(11) 0.0086(11) 0.0047(12)
C11 0.0195(14) 0.0162(14) 0.0231(16) 0.0006(11) 0.0141(12) -0.0006(12)
C23 0.0217(15) 0.0276(16) 0.0233(16) -0.0001(12) 0.0105(12) -0.0010(13)
C22 0.0253(15) 0.0151(14) 0.0263(16) 0.0023(11) 0.0154(13) 0.0051(12)
C7 0.0198(14) 0.0198(14) 0.0191(15) 0.0005(11) 0.0108(12) 0.0007(12)
C13 0.0173(14) 0.0172(14) 0.0310(17) 0.0005(11) 0.0129(12) 0.0066(13)
C12 0.0180(14) 0.0164(14) 0.0232(16) 0.0009(11) 0.0105(12) 0.0038(12)
C2 0.0213(15) 0.0261(16) 0.0173(15) -0.0061(12) 0.0064(12) -0.0021(12)
C8 0.0260(16) 0.0299(16) 0.0204(16) -0.0006(13) 0.0105(13) -0.0041(13)
C15 0.0220(15) 0.0240(16) 0.0236(16) -0.0015(12) 0.0080(12) -0.0008(12)
C10 0.0171(14) 0.0299(16) 0.0219(16) 0.0008(12) 0.0052(12) -0.0010(13)
C17 0.0223(15) 0.0200(15) 0.0345(18) 0.0022(12) 0.0162(13) 0.0059(13)
C14 0.0191(14) 0.0148(14) 0.0234(16) 0.0008(11) 0.0119(12) 0.0030(12)
C9 0.0245(15) 0.0362(18) 0.0184(16) -0.0022(13) 0.0043(12) -0.0046(13)
C16 0.0164(14) 0.0281(17) 0.0368(19) 0.0009(12) 0.0063(13) 0.0050(14)
C21 0.0393(18) 0.0216(16) 0.0265(18) 0.0007(13) 0.0165(14) 0.0055(13)
C18 0.0248(16) 0.0272(17) 0.055(2) 0.0093(13) 0.0221(16) 0.0100(16)
C20 0.061(2) 0.0200(16) 0.037(2) 0.0024(15) 0.0318(18) 0.0028(14)
C19 0.049(2) 0.0232(17) 0.059(3) 0.0109(15) 0.042(2) 0.0075(17)
C27 0.0381(19) 0.0350(19) 0.044(2) -0.0129(15) 0.0093(16) 0.0012(16)
C24 0.056(3) 0.076(3) 0.036(2) 0.014(2) 0.0115(19) -0.019(2)
C28 0.0207(17) 0.039(2) 0.096(3) 0.0010(15) 0.0124(19) 0.018(2)
C25 0.057(2) 0.054(3) 0.049(2) 0.027(2) 0.029(2) -0.005(2)
Cl3 0.0253(4) 0.0231(4) 0.0345(4) -0.0010(3) 0.0093(3) 0.0036(3)
O32 0.0667(18) 0.0310(13) 0.0356(15) -0.0074(12) 0.0161(13) -0.0069(11)
O31 0.0470(14) 0.0308(13) 0.0329(13) 0.0096(10) 0.0157(11) 0.0021(10)
O33 0.0415(14) 0.0339(13) 0.0506(16) -0.0068(11) 0.0132(12) 0.0131(12)
O34 0.0236(13) 0.0569(17) 0.078(2) -0.0019(12) 0.0051(12) 0.0301(16)
Cl2 0.035(2) 0.0304(14) 0.0318(15) -0.0038(10) 0.0015(10) 0.0079(10)
O6 0.058(3) 0.061(3) 0.031(2) 0.020(3) 0.003(2) 0.013(2)
O7 0.030(3) 0.042(3) 0.030(3) 0.001(2) -0.0012(19) 0.010(2)
O8 0.0562(19) 0.0482(18) 0.068(2) -0.0204(14) -0.0038(16) 0.0132(16)
O9 0.087(5) 0.054(3) 0.069(4) 0.010(3) 0.049(3) 0.000(3)
Cl1 0.023(3) 0.027(2) 0.041(4) -0.0043(18) 0.012(3) 0.003(2)
O10 0.108(9) 0.052(5) 0.063(5) 0.023(6) 0.013(5) 0.026(5)
O11 0.021(3) 0.048(7) 0.111(12) -0.004(3) 0.006(4) -0.003(8)
O13 0.019(3) 0.030(2) 0.052(5) 0.000(2) 0.000(3) 0.001(3)
O12 0.054(6) 0.084(7) 0.052(4) 0.032(5) 0.018(5) -0.005(5)

loop_
_atom_type_symbol
_atom_type_description
_atom_type_scat_dispersion_real
_atom_type_scat_dispersion_imag
_atom_type_scat_source
C C 0.0181 0.0091 'International Tables Vol C Tables 4.2.6.8 and 6.1.1.4'
H H 0.0000 0.0000 'International Tables Vol C Tables 4.2.6.8 and 6.1.1.4'
Cl Cl 0.3639 0.7018 'International Tables Vol C Tables 4.2.6.8 and 6.1.1.4'
Cu Cu -1.9646 0.5888 'International Tables Vol C Tables 4.2.6.8 and 6.1.1.4'
N N 0.0311 0.0180 'International Tables Vol C Tables 4.2.6.8 and 6.1.1.4'
O O 0.0492 0.0322 'International Tables Vol C Tables 4.2.6.8 and 6.1.1.4'

loop_
_geom_angle_atom_site_label_1
_geom_angle_atom_site_label_2
_geom_angle_atom_site_label_3
_geom_angle
O2 Cu1 O4 84.60(9)
O2 Cu1 N2 168.83(9)
O2 Cu1 N1 93.56(9)
O2 Cu1 O31 90.49(8)
O1 Cu1 O2 91.45(8)
O1 Cu1 O4 92.21(8)
O1 Cu1 N2 91.07(9)
O1 Cu1 N1 168.47(9)
O1 Cu1 O31 81.37(8)
O4 Cu1 O31 171.83(8)
N2 Cu1 O4 106.18(9)
N2 Cu1 O31 79.14(8)
N1 Cu1 O4 98.60(9)
N1 Cu1 N2 82.09(9)
N1 Cu1 O31 88.20(8)
C26 O2 Cu1 125.1(2)
C23 O1 Cu1 118.96(19)
C13 O3 C11 103.7(2)
Cu1 O4 H4A 112.6
Cu1 O4 H4B 111.5
H4A O4 H4B 106.5
C5 N2 Cu1 112.50(19)
C1 N2 Cu1 127.96(19)
C1 N2 C5 118.4(2)
C6 N1 Cu1 112.56(18)
C10 N1 Cu1 128.20(19)
C10 N1 C6 118.9(2)
C13 N4 C12 104.1(2)
C26 N7 C27 121.5(3)
C26 N7 C28 121.5(3)
C28 N7 C27 116.9(3)
C14 N5 C22 117.3(3)
H5A O5 H5B 104.4
C23 N6 C24 120.7(3)
C23 N6 C25 121.8(3)
C24 N6 C25 117.5(3)
N2 C5 C6 115.5(2)
N2 C5 C4 122.7(3)
C4 C5 C6 121.8(2)
N1 C6 C5 116.0(2)
N1 C6 C7 121.9(3)
C7 C6 C5 122.1(2)
C5 C4 C3 117.6(2)
C5 C4 C12 115.4(3)
C3 C4 C12 126.9(3)
N2 C1 H1 118.8
N2 C1 C2 122.4(3)
C2 C1 H1 118.8
O2 C26 N7 123.6(3)
O2 C26 H26 118.2
N7 C26 H26 118.2
C4 C3 H3 120.5
C2 C3 C4 119.1(3)
C2 C3 H3 120.5
O3 C11 C7 126.8(3)
C12 C11 O3 108.1(2)
C12 C11 C7 125.1(2)
O1 C23 N6 123.9(3)
O1 C23 H23 118.1
N6 C23 H23 118.1
N5 C22 C17 122.0(3)
N5 C22 C21 118.7(3)
C21 C22 C17 119.3(3)
C6 C7 C11 114.0(3)
C6 C7 C8 118.1(3)
C8 C7 C11 127.9(3)
O3 C13 C14 118.6(3)
N4 C13 O3 115.2(2)
N4 C13 C14 126.2(3)
N4 C12 C4 129.5(3)
C11 C12 N4 109.0(2)
C11 C12 C4 121.5(3)
C1 C2 H2 120.1
C3 C2 C1 119.8(3)
C3 C2 H2 120.1
C7 C8 H8 120.6
C9 C8 C7 118.8(3)
C9 C8 H8 120.6
C14 C15 H15 120.9
C16 C15 H15 120.9
C16 C15 C14 118.2(3)
N1 C10 H10 118.9
N1 C10 C9 122.2(3)
C9 C10 H10 118.9
C22 C17 C18 118.3(3)
C16 C17 C22 118.2(3)
C16 C17 C18 123.5(3)
N5 C14 C13 117.1(3)
N5 C14 C15 124.6(3)
C15 C14 C13 118.3(3)
C8 C9 C10 120.1(3)
C8 C9 H9 120.0
C10 C9 H9 120.0
C15 C16 C17 119.8(3)
C15 C16 H16 120.1
C17 C16 H16 120.1
C22 C21 H21 119.6
C20 C21 C22 120.7(3)
C20 C21 H21 119.6
C17 C18 H18 119.7
C19 C18 C17 120.5(3)
C19 C18 H18 119.7
C21 C20 H20 119.7
C21 C20 C19 120.6(3)
C19 C20 H20 119.7
C18 C19 C20 120.4(3)
C18 C19 H19 119.8
C20 C19 H19 119.8
N7 C27 H27A 109.5
N7 C27 H27B 109.5
N7 C27 H27C 109.5
H27A C27 H27B 109.5
H27A C27 H27C 109.5
H27B C27 H27C 109.5
N6 C24 H24A 109.5
N6 C24 H24B 109.5
N6 C24 H24C 109.5
H24A C24 H24B 109.5
H24A C24 H24C 109.5
H24B C24 H24C 109.5
N7 C28 H28A 109.5
N7 C28 H28B 109.5
N7 C28 H28C 109.5
H28A C28 H28B 109.5
H28A C28 H28C 109.5
H28B C28 H28C 109.5
N6 C25 H25A 109.5
N6 C25 H25B 109.5
N6 C25 H25C 109.5
H25A C25 H25B 109.5
H25A C25 H25C 109.5
H25B C25 H25C 109.5
O31 Cl3 O32 108.18(15)
O31 Cl3 O33 110.89(15)
O33 Cl3 O32 110.35(15)
O34 Cl3 O32 107.92(18)
O34 Cl3 O31 109.61(17)
O34 Cl3 O33 109.82(16)
Cl3 O31 Cu1 133.25(13)
O6 Cl2 O7 106.6(5)
O8 Cl2 O6 117.4(5)
O8 Cl2 O7 110.9(5)
O8 Cl2 O9 109.2(5)
O9 Cl2 O6 109.0(5)
O9 Cl2 O7 102.7(6)
O10 Cl1 O13 103.4(10)
O11 Cl1 O10 122.3(12)
O11 Cl1 O13 101.0(11)
O11 Cl1 O12 118.5(13)
O12 Cl1 O10 100.2(10)
O12 Cl1 O13 110.5(9)

loop_
_geom_bond_atom_site_label_1
_geom_bond_atom_site_label_2
_geom_bond_distance
Cu1 O2 1.960(2)
Cu1 O1 1.958(2)
Cu1 O4 2.211(2)
Cu1 N2 2.003(2)
Cu1 N1 1.997(2)
Cu1 O31 2.713(2)
O2 C26 1.255(4)
O1 C23 1.264(4)
O3 C11 1.375(3)
O3 C13 1.355(4)
O4 H4A 0.9082
O4 H4B 0.9052
N2 C5 1.356(4)
N2 C1 1.332(4)
N1 C6 1.357(4)
N1 C10 1.328(4)
N4 C13 1.303(4)
N4 C12 1.386(3)
N7 C26 1.300(4)
N7 C27 1.449(4)
N7 C28 1.442(4)
N5 C22 1.372(4)
N5 C14 1.319(4)
O5 H5A 0.8521
O5 H5B 0.8497
N6 C23 1.298(4)
N6 C24 1.425(5)
N6 C25 1.451(4)
C5 C6 1.449(4)
C5 C4 1.404(4)
C6 C7 1.405(4)
C4 C3 1.406(4)
C4 C12 1.437(4)
C1 H1 0.9300
C1 C2 1.395(4)
C26 H26 0.9300
C3 H3 0.9300
C3 C2 1.373(4)
C11 C7 1.424(4)
C11 C12 1.366(4)
C23 H23 0.9300
C22 C17 1.421(4)
C22 C21 1.407(5)
C7 C8 1.405(4)
C13 C14 1.477(4)
C2 H2 0.9300
C8 H8 0.9300
C8 C9 1.367(4)
C15 H15 0.9300
C15 C14 1.414(4)
C15 C16 1.367(4)
C10 H10 0.9300
C10 C9 1.393(4)
C17 C16 1.399(5)
C17 C18 1.425(4)
C9 H9 0.9300
C16 H16 0.9300
C21 H21 0.9300
C21 C20 1.368(5)
C18 H18 0.9300
C18 C19 1.372(6)
C20 H20 0.9300
C20 C19 1.396(6)
C19 H19 0.9300
C27 H27A 0.9600
C27 H27B 0.9600
C27 H27C 0.9600
C24 H24A 0.9600
C24 H24B 0.9600
C24 H24C 0.9600
C28 H28A 0.9600
C28 H28B 0.9600
C28 H28C 0.9600
C25 H25A 0.9600
C25 H25B 0.9600
C25 H25C 0.9600
Cl3 O32 1.449(3)
Cl3 O31 1.428(2)
Cl3 O33 1.430(2)
Cl3 O34 1.427(3)
Cl2 O6 1.452(6)
Cl2 O7 1.460(6)
Cl2 O8 1.410(7)
Cl2 O9 1.435(7)
Cl1 O10 1.380(13)
Cl1 O11 1.358(12)
Cl1 O13 1.423(11)
Cl1 O12 1.365(12)

loop_
_geom_hbond_atom_site_label_D
_geom_hbond_atom_site_label_H
_geom_hbond_atom_site_label_A
_geom_hbond_site_symmetry_A
_geom_hbond_distance_DH
_geom_hbond_distance_HA
_geom_hbond_distance_DA
_geom_hbond_angle_DHA
_geom_hbond_publ_flag
O4 H4A O5 . 0.91 1.94 2.808(3) 160 yes
O4 H4B O32 1_545 0.91 1.96 2.782(3) 151 yes
O5 H5A O11 7_656 0.85 2.02 2.862(18) 170 yes
O5 H5B O10 . 0.85 1.95 2.790(13) 171 yes
O5 H5A O7 7_656 0.85 2.11 2.954(7) 174 yes
O5 H5B O6 . 0.85 2.07 2.905(7) 165 yes

loop_
_geom_torsion_atom_site_label_1
_geom_torsion_atom_site_label_2
_geom_torsion_atom_site_label_3
_geom_torsion_atom_site_label_4
_geom_torsion
Cu1 O2 C26 N7 -164.5(2)
Cu1 O1 C23 N6 166.9(2)
Cu1 N2 C5 C6 -10.3(3)
Cu1 N2 C5 C4 167.4(2)
Cu1 N2 C1 C2 -164.2(2)
Cu1 N1 C6 C5 6.4(3)
Cu1 N1 C6 C7 -172.7(2)
Cu1 N1 C10 C9 174.1(2)
O3 C11 C7 C6 -177.9(3)
O3 C11 C7 C8 0.7(5)
O3 C11 C12 N4 0.3(3)
O3 C11 C12 C4 -179.6(2)
O3 C13 C14 N5 0.4(4)
O3 C13 C14 C15 179.2(2)
N2 C5 C6 N1 2.6(4)
N2 C5 C6 C7 -178.3(2)
N2 C5 C4 C3 -1.2(4)
N2 C5 C4 C12 -179.2(2)
N2 C1 C2 C3 -1.1(4)
N1 C6 C7 C11 175.9(2)
N1 C6 C7 C8 -2.7(4)
N1 C10 C9 C8 -2.2(5)
N4 C13 C14 N5 -178.7(3)
N4 C13 C14 C15 0.0(4)
N5 C22 C17 C16 -0.7(4)
N5 C22 C17 C18 179.1(3)
N5 C22 C21 C20 179.9(3)
C5 N2 C1 C2 2.6(4)
C5 C6 C7 C11 -3.1(4)
C5 C6 C7 C8 178.2(3)
C5 C4 C3 C2 2.7(4)
C5 C4 C12 N4 178.9(3)
C5 C4 C12 C11 -1.2(4)
C6 N1 C10 C9 1.2(4)
C6 C5 C4 C3 176.3(2)
C6 C5 C4 C12 -1.8(4)
C6 C7 C8 C9 1.7(4)
C4 C5 C6 N1 -175.0(2)
C4 C5 C6 C7 4.1(4)
C4 C3 C2 C1 -1.6(4)
C1 N2 C5 C6 -179.0(2)
C1 N2 C5 C4 -1.4(4)
C3 C4 C12 N4 1.1(5)
C3 C4 C12 C11 -179.0(3)
C11 O3 C13 N4 0.5(3)
C11 O3 C13 C14 -178.7(2)
C11 C7 C8 C9 -176.7(3)
C22 N5 C14 C13 179.0(2)
C22 N5 C14 C15 0.3(4)
C22 C17 C16 C15 0.2(4)
C22 C17 C18 C19 0.6(4)
C22 C21 C20 C19 1.3(5)
C7 C11 C12 N4 -178.0(3)
C7 C11 C12 C4 2.0(4)
C7 C8 C9 C10 0.6(5)
C13 O3 C11 C7 177.8(3)
C13 O3 C11 C12 -0.5(3)
C13 N4 C12 C4 179.9(3)
C13 N4 C12 C11 0.0(3)
C12 N4 C13 O3 -0.3(3)
C12 N4 C13 C14 178.8(3)
C12 C4 C3 C2 -179.6(3)
C12 C11 C7 C6 0.1(4)
C12 C11 C7 C8 178.7(3)
C10 N1 C6 C5 -179.6(3)
C10 N1 C6 C7 1.3(4)
C17 C22 C21 C20 -0.4(4)
C17 C18 C19 C20 0.3(5)
C14 N5 C22 C17 0.5(4)
C14 N5 C22 C21 -179.8(2)
C14 C15 C16 C17 0.5(4)
C16 C15 C14 N5 -0.8(4)
C16 C15 C14 C13 -179.5(3)
C16 C17 C18 C19 -179.6(3)
C21 C22 C17 C16 179.6(3)
C21 C22 C17 C18 -0.6(4)
C21 C20 C19 C18 -1.3(5)
C18 C17 C16 C15 -179.7(3)
C27 N7 C26 O2 -179.8(3)
C24 N6 C23 O1 0.4(5)
C28 N7 C26 O2 0.9(5)
C25 N6 C23 O1 178.9(3)
O32 Cl3 O31 Cu1 46.4(2)
O33 Cl3 O31 Cu1 167.57(17)
O34 Cl3 O31 Cu1 -71.0(2)

_cod_database_fobs_code 2020850
